data_1512711
loop_
_publ_author_name
'Luc J. Boudreau'
'Terri L. Clarke'
'Adrian H. Murray'
'Katherine N. Robertson'
'T. Stanley Cameron'
'Manuel A.S. Aquino'

_publ_section_title
;
 Sterically-directed disassembly of diruthenium(II,III) tetraacetate using
 substituted and unsubstituted 2,2'-bipyridines and 1,10-phenanthrolines
;
_journal_name_full
;
Inorganica Chimica Acta
;
_journal_page_first 152
_journal_page_last 158
_journal_volume 393
_journal_year 2012
_chemical_formula_moiety 'C27 H31 F6 N4 O3 P Ru '
_chemical_formula_sum 'C27 H31 F6 N4 O3 P Ru'
_chemical_formula_weight 705.60
_space_group_IT_number 14
_symmetry_cell_setting monoclinic
_symmetry_Int_Tables_number 14
_symmetry_space_group_name_Hall '-P 2yab'
_symmetry_space_group_name_H-M 'P 1 21/a 1'
_cell_angle_alpha 90.0000
_cell_angle_beta 118.3799(12)
_cell_angle_gamma 90.0000
_cell_formula_units_Z 4
_cell_length_a 14.5527(18)
_cell_length_b 14.5492(16)
_cell_length_c 15.2941(19)
_cell_measurement_reflns_used 343
_cell_measurement_temperature 113.1
_cell_measurement_theta_max 35.0
_cell_measurement_theta_min 1.4
_cell_volume 2849.0(6)
_computing_cell_refinement CrystalClear
_computing_data_collection CrystalClear
_computing_data_reduction CrystalStructure
_computing_publication_material 'CrystalStructure 3.8'
_computing_structure_refinement CRYSTALS
_computing_structure_solution SIR92
_diffrn_ambient_temperature 113.1
_diffrn_detector_area_resol_mean 14.63
_diffrn_measured_fraction_theta_full 0.993
_diffrn_measured_fraction_theta_max 0.993
_diffrn_measurement_device_type 'Rigaku Saturn'
_diffrn_measurement_method \w
_diffrn_radiation_type 'Mo K\a'
_diffrn_radiation_wavelength 0.71070
_diffrn_reflns_av_R_equivalents 0.029
_diffrn_reflns_limit_h_max 23
_diffrn_reflns_limit_h_min -18
_diffrn_reflns_limit_k_max 23
_diffrn_reflns_limit_k_min -15
_diffrn_reflns_limit_l_max 24
_diffrn_reflns_limit_l_min -27
_diffrn_reflns_number 51467
_diffrn_reflns_theta_full 35.00
_diffrn_reflns_theta_max 35.00
_exptl_absorpt_coefficient_mu 0.683
_exptl_absorpt_correction_T_max 0.921
_exptl_absorpt_correction_T_min 0.659
_exptl_absorpt_correction_type psi-scan
_exptl_absorpt_process_details '(North, Phillips & Mathews, 1968)'
_exptl_crystal_colour 'red (deep red)'
_exptl_crystal_density_diffrn 1.645
_exptl_crystal_density_method 'not measured'
_exptl_crystal_description parallelapiped
_exptl_crystal_F_000 1432.00
_exptl_crystal_size_max 0.30
_exptl_crystal_size_mid 0.17
_exptl_crystal_size_min 0.12
_refine_diff_density_max 2.35
_refine_diff_density_min -1.59
_refine_ls_extinction_coef 91(11)
_refine_ls_extinction_method 'Larson (1970) Crystallographic Computing eq. 22'
_refine_ls_goodness_of_fit_ref 1.023
_refine_ls_hydrogen_treatment refall
_refine_ls_number_parameters 410
_refine_ls_number_reflns 8612
_refine_ls_R_factor_gt 0.0605
_refine_ls_shift/su_max 0.0000
_refine_ls_structure_factor_coef F
_refine_ls_weighting_details
;
    Chebychev polynomial with 3 parameters (Carruthers & Watkin, 1979)
    11.2245    0.2264    5.9815
;
_refine_ls_weighting_scheme calc
_refine_ls_wR_factor_ref 0.0666
_reflns_number_gt 8612
_reflns_number_total 12467
_reflns_threshold_expression F^2^>2.0\s(F^2^)
_cod_data_source_file ICA-2013-394-152-158-1.cif
_cod_data_source_block Complex-4
_cod_original_formula_sum 'C27 H31 F6 N4 O3 P Ru '
_cod_database_code 1512711

loop_
_symmetry_equiv_pos_site_id
_symmetry_equiv_pos_as_xyz
1 +X,+Y,+Z
2 1/2-X,1/2+Y,-Z
3 -X,-Y,-Z
4 1/2+X,1/2-Y,+Z

loop_
_atom_site_label
_atom_site_type_symbol
_atom_site_fract_x
_atom_site_fract_y
_atom_site_fract_z
_atom_site_U_iso_or_equiv
_atom_site_adp_type
_atom_site_occupancy
_atom_site_symmetry_multiplicity
_atom_site_calc_flag
_atom_site_refinement_flags
Ru1 Ru 0.26770(2) 0.458130(10) 0.735920(10) 0.01866(4) Uani 1.00 1 d .
P1 P 0.74609(12) 0.58542(8) 0.71154(9) 0.0463(2) Uani 1.00 1 d .
F1 F 0.7911(4) 0.6659(2) 0.7919(2) 0.0871(13) Uani 1.00 1 d .
F2 F 0.6978(3) 0.5030(2) 0.6359(2) 0.0708(10) Uani 1.00 1 d .
F3 F 0.7710(3) 0.5169(2) 0.8021(2) 0.0765(10) Uani 1.00 1 d .
F4 F 0.7078(3) 0.6558(2) 0.6230(2) 0.0900(13) Uani 1.00 1 d .
F5 F 0.6296(3) 0.5973(3) 0.7062(3) 0.0845(13) Uani 1.00 1 d .
F6 F 0.8548(3) 0.5730(4) 0.7195(4) 0.1096(19) Uani 1.00 1 d .
O1 O 0.13441(17) 0.53064(15) 0.72529(15) 0.0236(4) Uani 1.00 1 d .
O2 O 0.29198(17) 0.57867(15) 0.82673(15) 0.0237(4) Uani 1.00 1 d .
O3 O 0.1105(8) 0.5805(12) 0.0117(10) 0.261(7) Uani 1.00 1 d .
N1 N 0.29920(19) 0.39510(17) 0.86835(17) 0.0209(4) Uani 1.00 1 d .
N2 N 0.41756(19) 0.41643(17) 0.78203(17) 0.0210(4) Uani 1.00 1 d .
N3 N 0.23124(19) 0.53306(17) 0.60920(17) 0.0200(4) Uani 1.00 1 d .
N4 N 0.19398(19) 0.35994(17) 0.63047(17) 0.0212(4) Uani 1.00 1 d .
C1 C 0.1939(2) 0.5886(2) 0.7905(2) 0.0239(5) Uani 1.00 1 d .
C2 C 0.1484(3) 0.6661(2) 0.8215(2) 0.0373(8) Uani 1.00 1 d .
C3 C 0.2323(2) 0.3775(2) 0.9051(2) 0.0258(6) Uani 1.00 1 d .
C4 C 0.2693(2) 0.3662(2) 1.0069(2) 0.0312(7) Uani 1.00 1 d .
C5 C 0.3760(2) 0.3699(2) 1.0717(2) 0.0316(7) Uani 1.00 1 d .
C6 C 0.4448(2) 0.3802(2) 1.0337(2) 0.0261(6) Uani 1.00 1 d .
C7 C 0.4045(2) 0.39214(19) 0.93129(19) 0.0210(5) Uani 1.00 1 d .
C8 C 0.4700(2) 0.39887(19) 0.8825(2) 0.0216(5) Uani 1.00 1 d .
C9 C 0.5776(2) 0.3851(2) 0.9334(2) 0.0275(6) Uani 1.00 1 d .
C10 C 0.6334(2) 0.3882(2) 0.8812(2) 0.0333(7) Uani 1.00 1 d .
C11 C 0.5799(2) 0.4003(2) 0.7789(2) 0.0310(7) Uani 1.00 1 d .
C12 C 0.4722(2) 0.4130(2) 0.7302(2) 0.0247(6) Uani 1.00 1 d .
C13 C 0.1173(2) 0.3692(2) 0.8340(2) 0.0315(7) Uani 1.00 1 d .
C14 C 0.4155(2) 0.4228(2) 0.6193(2) 0.0318(7) Uani 1.00 1 d .
C15 C 0.2641(2) 0.6182(2) 0.6014(2) 0.0234(5) Uani 1.00 1 d .
C16 C 0.2104(2) 0.6695(2) 0.5144(2) 0.0261(6) Uani 1.00 1 d .
C17 C 0.1250(2) 0.6316(2) 0.4328(2) 0.0278(6) Uani 1.00 1 d .
C18 C 0.0948(2) 0.5425(2) 0.4386(2) 0.0244(5) Uani 1.00 1 d .
C19 C 0.1488(2) 0.4950(2) 0.5276(2) 0.0219(5) Uani 1.00 1 d .
C20 C 0.1282(2) 0.3977(2) 0.53984(19) 0.0213(5) Uani 1.00 1 d .
C21 C 0.0498(2) 0.3467(2) 0.4637(2) 0.0260(6) Uani 1.00 1 d .
C22 C 0.0413(2) 0.2537(2) 0.4781(2) 0.0286(6) Uani 1.00 1 d .
C23 C 0.1149(2) 0.2133(2) 0.5664(2) 0.0258(6) Uani 1.00 1 d .
C24 C 0.1907(2) 0.2672(2) 0.6419(2) 0.0224(5) Uani 1.00 1 d .
C25 C 0.3619(2) 0.6555(2) 0.6871(2) 0.0294(6) Uani 1.00 1 d .
C26 C 0.2721(2) 0.2232(2) 0.7352(2) 0.0264(6) Uani 1.00 1 d .
C27 C 0.0304(9) 0.6216(8) -0.0017(10) 0.125(4) Uani 1.00 1 d .
H1 H 0.2031 0.7025 0.8700 0.045 Uiso 1.00 1 c R
H2 H 0.1062 0.7029 0.7653 0.045 Uiso 1.00 1 c R
H3 H 0.1069 0.6419 0.8488 0.045 Uiso 1.00 1 c R
H4 H 0.2216 0.3561 1.0320 0.038 Uiso 1.00 1 c R
H5 H 0.4015 0.3655 1.1414 0.037 Uiso 1.00 1 c R
H6 H 0.5181 0.3791 1.0763 0.029 Uiso 1.00 1 c R
H7 H 0.6121 0.3735 1.0029 0.031 Uiso 1.00 1 c R
H8 H 0.7072 0.3821 0.9150 0.039 Uiso 1.00 1 c R
H9 H 0.6170 0.4000 0.7420 0.037 Uiso 1.00 1 c R
H10 H 0.0930 0.4247 0.7974 0.038 Uiso 1.00 1 c R
H11 H 0.1059 0.3197 0.7895 0.038 Uiso 1.00 1 c R
H12 H 0.0806 0.3581 0.8703 0.038 Uiso 1.00 1 c R
H13 H 0.3815 0.4808 0.6020 0.039 Uiso 1.00 1 c R
H14 H 0.4641 0.4187 0.5944 0.039 Uiso 1.00 1 c R
H15 H 0.3651 0.3752 0.5912 0.039 Uiso 1.00 1 c R
H16 H 0.2323 0.7303 0.5110 0.031 Uiso 1.00 1 c R
H17 H 0.0878 0.6665 0.3737 0.033 Uiso 1.00 1 c R
H18 H 0.0383 0.5145 0.3828 0.028 Uiso 1.00 1 c R
H19 H 0.0029 0.3754 0.4028 0.030 Uiso 1.00 1 c R
H20 H -0.0137 0.2182 0.4287 0.034 Uiso 1.00 1 c R
H21 H 0.1136 0.1488 0.5754 0.032 Uiso 1.00 1 c R
H22 H 0.4192 0.6165 0.6993 0.034 Uiso 1.00 1 c R
H23 H 0.3752 0.7155 0.6714 0.034 Uiso 1.00 1 c R
H24 H 0.3532 0.6580 0.7448 0.034 Uiso 1.00 1 c R
H25 H 0.2598 0.1588 0.7326 0.030 Uiso 1.00 1 c R
H26 H 0.3393 0.2342 0.7416 0.030 Uiso 1.00 1 c R
H27 H 0.2685 0.2486 0.7908 0.030 Uiso 1.00 1 c R
H28 H -0.0171 0.6214 -0.0709 0.167 Uiso 1.00 1 c R
H29 H 0.0461 0.6833 0.0212 0.167 Uiso 1.00 1 c R
H30 H -0.0003 0.5910 0.0330 0.167 Uiso 1.00 1 c R

loop_
_atom_site_aniso_label
_atom_site_aniso_U_11
_atom_site_aniso_U_22
_atom_site_aniso_U_33
_atom_site_aniso_U_12
_atom_site_aniso_U_13
_atom_site_aniso_U_23
Ru1 0.01828(9) 0.01952(9) 0.01569(9) 0.00068(8) 0.00604(7) -0.00121(7)
P1 0.0694(7) 0.0288(4) 0.0376(4) -0.0017(4) 0.0229(5) -0.0013(3)
F1 0.148(4) 0.0493(18) 0.059(2) -0.013(2) 0.046(2) -0.0127(15)
F2 0.094(2) 0.0496(17) 0.0566(18) -0.0128(17) 0.0258(18) -0.0123(14)
F3 0.074(2) 0.076(2) 0.0583(19) -0.0146(19) 0.0145(17) 0.0236(17)
F4 0.118(3) 0.072(2) 0.060(2) -0.023(2) 0.026(2) 0.0219(18)
F5 0.073(2) 0.094(3) 0.087(2) 0.024(2) 0.038(2) 0.023(2)
F6 0.076(2) 0.160(5) 0.111(3) -0.023(3) 0.060(2) -0.054(3)
O1 0.0215(8) 0.0274(10) 0.0202(8) 0.0027(7) 0.0085(7) -0.0006(7)
O2 0.0253(9) 0.0228(9) 0.0197(8) 0.0007(7) 0.0081(7) -0.0004(6)
O3 0.111(7) 0.40(2) 0.232(13) -0.046(10) 0.045(8) 0.153(13)
N1 0.0212(10) 0.0198(9) 0.0183(8) 0.0004(7) 0.0067(7) -0.0005(7)
N2 0.0195(9) 0.0210(10) 0.0187(9) 0.0010(7) 0.0061(7) -0.0015(7)
N3 0.0203(9) 0.0212(10) 0.0192(8) -0.0003(7) 0.0099(7) -0.0021(7)
N4 0.0210(9) 0.0239(10) 0.0188(9) 0.0003(8) 0.0095(8) -0.0017(7)
C1 0.0252(12) 0.0263(12) 0.0175(10) 0.0026(10) 0.0081(9) 0.0005(9)
C2 0.0433(19) 0.0320(16) 0.0356(16) 0.0099(14) 0.0180(14) -0.0065(13)
C3 0.0278(13) 0.0257(12) 0.0239(11) -0.0012(10) 0.0124(10) 0.0012(9)
C4 0.0361(16) 0.0339(15) 0.0252(12) -0.0035(12) 0.0157(12) 0.0026(11)
C5 0.0387(16) 0.0332(15) 0.0211(11) -0.0042(13) 0.0127(11) 0.0031(10)
C6 0.0295(13) 0.0247(12) 0.0190(10) -0.0024(10) 0.0073(9) 0.0027(9)
C7 0.0225(11) 0.0185(10) 0.0178(9) 0.0002(8) 0.0061(8) 0.0002(8)
C8 0.0216(11) 0.0204(11) 0.0184(10) 0.0008(8) 0.0059(8) -0.0022(8)
C9 0.0236(12) 0.0314(14) 0.0219(11) 0.0027(10) 0.0063(10) -0.0023(10)
C10 0.0228(13) 0.0451(19) 0.0287(13) 0.0047(12) 0.0095(11) -0.0032(13)
C11 0.0265(13) 0.0382(16) 0.0287(13) 0.0035(12) 0.0136(11) -0.0014(12)
C12 0.0251(12) 0.0262(13) 0.0228(11) 0.0019(10) 0.0114(10) -0.0027(9)
C13 0.0269(13) 0.0372(16) 0.0307(14) -0.0013(12) 0.0140(11) 0.0027(12)
C14 0.0277(14) 0.0461(19) 0.0232(12) 0.0047(13) 0.0135(11) -0.0005(12)
C15 0.0265(12) 0.0229(11) 0.0210(10) 0.0002(9) 0.0115(9) 0.0013(9)
C16 0.0281(13) 0.0268(13) 0.0237(11) 0.0015(10) 0.0126(10) 0.0043(9)
C17 0.0286(13) 0.0319(14) 0.0217(11) 0.0052(11) 0.0109(10) 0.0080(10)
C18 0.0223(11) 0.0309(13) 0.0170(9) 0.0019(10) 0.0070(8) 0.0009(9)
C19 0.0211(11) 0.0259(12) 0.0169(9) -0.0002(9) 0.0076(8) -0.0018(8)
C20 0.0202(11) 0.0257(12) 0.0163(9) 0.0008(9) 0.0073(8) -0.0021(8)
C21 0.0224(12) 0.0320(14) 0.0203(11) -0.0013(10) 0.0075(9) -0.0045(10)
C22 0.0272(13) 0.0314(14) 0.0254(12) -0.0059(11) 0.0110(10) -0.0089(10)
C23 0.0294(13) 0.0237(12) 0.0261(12) -0.0058(10) 0.0147(10) -0.0052(9)
C24 0.0241(11) 0.0216(11) 0.0217(10) -0.0027(9) 0.0111(9) -0.0037(8)
C25 0.0319(14) 0.0272(13) 0.0248(12) -0.0071(11) 0.0100(11) 0.0012(10)
C26 0.0298(13) 0.0210(11) 0.0247(11) -0.0031(10) 0.0098(10) -0.0004(9)
C27 0.116(7) 0.125(8) 0.176(11) -0.038(6) 0.103(8) -0.043(8)

loop_
_atom_type_symbol
_atom_type_description
_atom_type_scat_dispersion_real
_atom_type_scat_dispersion_imag
_atom_type_scat_source
C C 0.003 0.002
;
International Tables for Crystallography
(1992, Vol. C, Tables 4.2.6.8 and 6.1.1.4)
;
H H 0.000 0.000
;
International Tables for Crystallography
(1992, Vol. C, Table 6.1.1.4)
;
N N 0.006 0.003
;
International Tables for Crystallography
(1992, Vol. C, Tables 4.2.6.8 and 6.1.1.4)
;
O O 0.011 0.006
;
International Tables for Crystallography
(1992, Vol. C, Tables 4.2.6.8 and 6.1.1.4)
;
Ru Ru -1.259 0.836
;
International Tables for Crystallography
(1992, Vol. C, Tables 4.2.6.8 and 6.1.1.4)
;
P P 0.102 0.094
;
International Tables for Crystallography
(1992, Vol. C, Tables 4.2.6.8 and 6.1.1.4)
;
F F 0.017 0.010
;
International Tables for Crystallography
(1992, Vol. C, Tables 4.2.6.8 and 6.1.1.4)
;

loop_
_geom_angle_atom_site_label_1
_geom_angle_atom_site_label_2
_geom_angle_atom_site_label_3
_geom_angle
_geom_angle_publ_flag
O(1) Ru(1) O(2) 61.00(8) yes
O(1) Ru(1) N(1) 93.66(10) yes
O(1) Ru(1) N(2) 162.25(8) yes
O(1) Ru(1) N(3) 81.33(11) yes
O(1) Ru(1) N(4) 99.64(9) yes
O(2) Ru(1) N(1) 80.68(9) yes
O(2) Ru(1) N(2) 101.45(9) yes
O(2) Ru(1) N(3) 93.74(9) yes
O(2) Ru(1) N(4) 160.46(9) yes
N(1) Ru(1) N(2) 79.98(11) yes
N(1) Ru(1) N(3) 173.87(11) yes
N(1) Ru(1) N(4) 104.67(10) yes
N(2) Ru(1) N(3) 103.77(11) yes
N(2) Ru(1) N(4) 98.00(10) yes
N(3) Ru(1) N(4) 79.79(10) yes
F(1) P(1) F(2) 176.2(3) yes
F(1) P(1) F(3) 87.2(2) yes
F(1) P(1) F(4) 91.9(2) yes
F(1) P(1) F(5) 89.9(2) yes
F(1) P(1) F(6) 89.7(3) yes
F(2) P(1) F(3) 90.00(19) yes
F(2) P(1) F(4) 90.54(19) yes
F(2) P(1) F(5) 87.4(2) yes
F(2) P(1) F(6) 93.0(2) yes
F(3) P(1) F(4) 172.4(3) yes
F(3) P(1) F(5) 85.1(2) yes
F(3) P(1) F(6) 93.2(2) yes
F(4) P(1) F(5) 87.4(2) yes
F(4) P(1) F(6) 94.3(3) yes
F(5) P(1) F(6) 178.3(2) yes
Ru(1) O(1) C(1) 90.6(2) yes
Ru(1) O(2) C(1) 90.35(17) yes
Ru(1) N(1) C(3) 128.18(18) yes
Ru(1) N(1) C(7) 110.8(2) yes
C(3) N(1) C(7) 119.2(2) yes
Ru(1) N(2) C(8) 112.0(2) yes
Ru(1) N(2) C(12) 129.17(18) yes
C(8) N(2) C(12) 118.5(2) yes
Ru(1) N(3) C(15) 128.55(18) yes
Ru(1) N(3) C(19) 111.4(2) yes
C(15) N(3) C(19) 118.8(2) yes
Ru(1) N(4) C(20) 111.71(19) yes
Ru(1) N(4) C(24) 128.95(18) yes
C(20) N(4) C(24) 118.6(2) yes
O(1) C(1) O(2) 118.0(3) yes
O(1) C(1) C(2) 120.4(3) yes
O(2) C(1) C(2) 121.5(2) yes
N(1) C(3) C(4) 120.6(2) yes
N(1) C(3) C(13) 119.2(3) yes
C(4) C(3) C(13) 120.2(3) yes
C(3) C(4) C(5) 119.9(4) yes
C(4) C(5) C(6) 119.3(3) yes
C(5) C(6) C(7) 118.8(2) yes
N(1) C(7) C(6) 121.6(3) yes
N(1) C(7) C(8) 114.9(2) yes
C(6) C(7) C(8) 123.5(2) yes
N(2) C(8) C(7) 115.7(2) yes
N(2) C(8) C(9) 122.1(3) yes
C(7) C(8) C(9) 122.4(2) yes
C(8) C(9) C(10) 118.8(3) yes
C(9) C(10) C(11) 119.1(3) yes
C(10) C(11) C(12) 120.4(4) yes
N(2) C(12) C(11) 120.8(2) yes
N(2) C(12) C(14) 119.7(2) yes
C(11) C(12) C(14) 119.5(3) yes
N(3) C(15) C(16) 120.7(2) yes
N(3) C(15) C(25) 118.6(2) yes
C(16) C(15) C(25) 120.6(3) yes
C(15) C(16) C(17) 120.1(3) yes
C(16) C(17) C(18) 119.4(2) yes
C(17) C(18) C(19) 118.5(2) yes
N(3) C(19) C(18) 122.2(2) yes
N(3) C(19) C(20) 114.6(2) yes
C(18) C(19) C(20) 123.0(2) yes
N(4) C(20) C(19) 115.2(2) yes
N(4) C(20) C(21) 122.1(2) yes
C(19) C(20) C(21) 122.6(2) yes
C(20) C(21) C(22) 119.0(2) yes
C(21) C(22) C(23) 118.7(2) yes
C(22) C(23) C(24) 120.5(2) yes
N(4) C(24) C(23) 120.5(2) yes
N(4) C(24) C(26) 119.1(2) yes
C(23) C(24) C(26) 120.3(2) yes
C(1) C(2) H(1) 109.6 no
C(1) C(2) H(2) 109.4 no
C(1) C(2) H(3) 109.3 no
H(1) C(2) H(2) 109.5 no
H(1) C(2) H(3) 109.5 no
H(2) C(2) H(3) 109.5 no
C(3) C(4) H(4) 120.1 no
C(5) C(4) H(4) 120.0 no
C(4) C(5) H(5) 120.4 no
C(6) C(5) H(5) 120.3 no
C(5) C(6) H(6) 120.6 no
C(7) C(6) H(6) 120.5 no
C(8) C(9) H(7) 120.6 no
C(10) C(9) H(7) 120.5 no
C(9) C(10) H(8) 120.3 no
C(11) C(10) H(8) 120.6 no
C(10) C(11) H(9) 119.8 no
C(12) C(11) H(9) 119.8 no
C(3) C(13) H(10) 109.4 no
C(3) C(13) H(11) 109.5 no
C(3) C(13) H(12) 109.5 no
H(10) C(13) H(11) 109.5 no
H(10) C(13) H(12) 109.5 no
H(11) C(13) H(12) 109.5 no
C(12) C(14) H(13) 109.5 no
C(12) C(14) H(14) 109.5 no
C(12) C(14) H(15) 109.4 no
H(13) C(14) H(14) 109.5 no
H(13) C(14) H(15) 109.5 no
H(14) C(14) H(15) 109.5 no
C(15) C(16) H(16) 119.9 no
C(17) C(16) H(16) 120.1 no
C(16) C(17) H(17) 120.3 no
C(18) C(17) H(17) 120.3 no
C(17) C(18) H(18) 120.7 no
C(19) C(18) H(18) 120.8 no
C(20) C(21) H(19) 120.5 no
C(22) C(21) H(19) 120.5 no
C(21) C(22) H(20) 120.6 no
C(23) C(22) H(20) 120.7 no
C(22) C(23) H(21) 119.8 no
C(24) C(23) H(21) 119.7 no
C(15) C(25) H(22) 109.5 no
C(15) C(25) H(23) 109.3 no
C(15) C(25) H(24) 109.6 no
H(22) C(25) H(23) 109.5 no
H(22) C(25) H(24) 109.5 no
H(23) C(25) H(24) 109.5 no
C(24) C(26) H(25) 109.4 no
C(24) C(26) H(26) 109.6 no
C(24) C(26) H(27) 109.4 no
H(25) C(26) H(26) 109.5 no
H(25) C(26) H(27) 109.5 no
H(26) C(26) H(27) 109.5 no
O(3) C(27) H(28) 108.1 no
O(3) C(27) H(29) 110.3 no
O(3) C(27) H(30) 110.0 no
H(28) C(27) H(29) 109.5 no
H(28) C(27) H(30) 109.5 no
H(29) C(27) H(30) 109.5 no

loop_
_geom_bond_atom_site_label_1
_geom_bond_atom_site_label_2
_geom_bond_distance
_geom_bond_publ_flag
Ru(1) O(1) 2.147(2) yes
Ru(1) O(2) 2.159(2) yes
Ru(1) N(1) 2.068(2) yes
Ru(1) N(2) 2.042(2) yes
Ru(1) N(3) 2.060(2) yes
Ru(1) N(4) 2.039(2) yes
P(1) F(1) 1.596(3) yes
P(1) F(2) 1.580(3) yes
P(1) F(3) 1.601(4) yes
P(1) F(4) 1.574(4) yes
P(1) F(5) 1.668(5) yes
P(1) F(6) 1.538(6) yes
O(1) C(1) 1.280(3) yes
O(2) C(1) 1.269(4) yes
O(3) C(27) 1.23(2) yes
N(1) C(3) 1.357(5) yes
N(1) C(7) 1.367(3) yes
N(2) C(8) 1.372(3) yes
N(2) C(12) 1.363(5) yes
N(3) C(15) 1.353(4) yes
N(3) C(19) 1.369(3) yes
N(4) C(20) 1.369(3) yes
N(4) C(24) 1.364(4) yes
C(1) C(2) 1.495(5) yes
C(3) C(4) 1.395(4) yes
C(3) C(13) 1.506(4) yes
C(4) C(5) 1.390(4) yes
C(5) C(6) 1.384(6) yes
C(6) C(7) 1.397(4) yes
C(7) C(8) 1.467(5) yes
C(8) C(9) 1.394(4) yes
C(9) C(10) 1.384(6) yes
C(10) C(11) 1.388(4) yes
C(11) C(12) 1.390(4) yes
C(12) C(14) 1.500(4) yes
C(15) C(16) 1.394(4) yes
C(15) C(25) 1.504(3) yes
C(16) C(17) 1.389(3) yes
C(17) C(18) 1.383(4) yes
C(18) C(19) 1.393(4) yes
C(19) C(20) 1.477(4) yes
C(20) C(21) 1.394(3) yes
C(21) C(22) 1.386(5) yes
C(22) C(23) 1.393(4) yes
C(23) C(24) 1.396(3) yes
C(24) C(26) 1.497(3) yes
C(2) H(1) 0.950 no
C(2) H(2) 0.950 no
C(2) H(3) 0.950 no
C(4) H(4) 0.950 no
C(5) H(5) 0.950 no
C(6) H(6) 0.950 no
C(9) H(7) 0.950 no
C(10) H(8) 0.950 no
C(11) H(9) 0.950 no
C(13) H(10) 0.950 no
C(13) H(11) 0.950 no
C(13) H(12) 0.950 no
C(14) H(13) 0.950 no
C(14) H(14) 0.950 no
C(14) H(15) 0.950 no
C(16) H(16) 0.950 no
C(17) H(17) 0.950 no
C(18) H(18) 0.950 no
C(21) H(19) 0.950 no
C(22) H(20) 0.950 no
C(23) H(21) 0.950 no
C(25) H(22) 0.950 no
C(25) H(23) 0.950 no
C(25) H(24) 0.950 no
C(26) H(25) 0.950 no
C(26) H(26) 0.950 no
C(26) H(27) 0.950 no
C(27) H(28) 0.950 no
C(27) H(29) 0.950 no
C(27) H(30) 0.950 no

loop_
_geom_contact_atom_site_label_1
_geom_contact_atom_site_label_2
_geom_contact_distance
_geom_contact_site_symmetry_2
F(1) C(2) 3.375(7) 4_565
F(1) C(25) 3.454(6) 4_565
F(1) C(27) 3.471(11) 1_656
F(2) C(23) 3.359(4) 4_555
F(2) C(26) 3.570(4) 4_555
F(3) O(3) 2.910(14) 3_666
F(3) C(10) 3.362(6) .
F(3) C(11) 3.132(6) .
F(4) C(14) 3.453(5) 3_666
F(4) C(15) 3.441(5) 4_565
F(4) C(16) 3.046(5) 4_565
F(4) C(22) 3.499(6) 2_556
F(4) C(25) 3.382(5) 4_565
F(5) C(5) 3.469(6) 3_667
F(5) C(11) 3.277(6) .
F(5) C(22) 3.556(5) 2_556
F(6) C(18) 3.299(7) 3_666
O(1) C(18) 3.253(3) 3_566
O(1) C(21) 3.369(3) 3_566
O(2) C(6) 3.439(3) 3_667
O(2) C(9) 3.274(3) 3_667
O(3) F(3) 2.910(14) 3_666
O(3) C(2) 3.442(18) 1_554
O(3) C(10) 3.321(12) 3_666
O(3) C(27) 3.55(2) 3_565
C(2) F(1) 3.375(7) 4_465
C(2) O(3) 3.442(18) 1_556
C(2) C(5) 3.485(5) 2_557
C(5) F(5) 3.469(6) 3_667
C(5) C(2) 3.485(5) 2_547
C(6) O(2) 3.439(3) 3_667
C(6) C(8) 3.465(4) 3_667
C(6) C(9) 3.488(4) 3_667
C(8) C(6) 3.465(4) 3_667
C(9) O(2) 3.274(3) 3_667
C(9) C(6) 3.488(4) 3_667
C(10) F(3) 3.362(6) .
C(10) O(3) 3.321(12) 3_666
C(11) F(3) 3.132(6) .
C(11) F(5) 3.277(6) .
C(14) F(4) 3.453(5) 3_666
C(15) F(4) 3.441(5) 4_465
C(16) F(4) 3.046(5) 4_465
C(16) C(23) 3.374(6) 2_556
C(17) C(21) 3.591(6) 3_566
C(18) F(6) 3.299(7) 3_666
C(18) O(1) 3.253(3) 3_566
C(18) C(20) 3.524(5) 3_566
C(18) C(21) 3.499(5) 3_566
C(20) C(18) 3.524(5) 3_566
C(21) O(1) 3.369(3) 3_566
C(21) C(17) 3.591(6) 3_566
C(21) C(18) 3.499(5) 3_566
C(22) F(4) 3.499(6) 2_546
C(22) F(5) 3.556(5) 2_546
C(23) F(2) 3.359(4) 4_455
C(23) C(16) 3.374(6) 2_546
C(25) F(1) 3.454(6) 4_465
C(25) F(4) 3.382(5) 4_465
C(26) F(2) 3.570(4) 4_455
C(27) F(1) 3.471(11) 1_454
C(27) O(3) 3.55(2) 3_565
P(1) H(9) 3.442 .
P(1) H(20) 3.590 2_556
P(1) H(25) 3.564 4_555
P(1) H(28) 3.509 1_656
F(1) H(1) 2.863 4_565
F(1) H(2) 3.164 4_565
F(1) H(4) 2.808 3_667
F(1) H(5) 3.442 3_667
F(1) H(23) 3.161 4_565
F(1) H(24) 2.916 4_565
F(1) H(28) 2.652 1_656
F(2) H(9) 2.841 .
F(2) H(13) 3.261 3_666
F(2) H(14) 3.381 .
F(2) H(14) 3.371 3_666
F(2) H(21) 2.483 4_555
F(2) H(25) 2.697 4_555
F(3) H(4) 3.102 3_667
F(3) H(5) 3.471 3_667
F(3) H(8) 3.037 .
F(3) H(9) 2.608 .
F(3) H(25) 2.743 4_555
F(3) H(28) 3.143 1_656
F(3) H(30) 3.459 3_666
F(4) H(14) 3.251 3_666
F(4) H(15) 2.957 3_666
F(4) H(16) 2.526 4_565
F(4) H(20) 2.705 2_556
F(4) H(23) 2.875 4_565
F(4) H(24) 3.398 4_565
F(5) H(2) 3.108 4_565
F(5) H(4) 3.598 3_667
F(5) H(5) 2.633 3_667
F(5) H(9) 2.944 .
F(5) H(14) 3.402 .
F(5) H(20) 2.625 2_556
F(5) H(22) 3.027 .
F(6) H(3) 3.389 1_655
F(6) H(18) 2.966 3_666
F(6) H(19) 3.470 3_666
F(6) H(23) 3.211 4_565
F(6) H(28) 2.929 1_656
O(1) H(18) 2.350 3_566
O(1) H(19) 2.444 3_566
O(2) H(6) 2.515 3_667
O(2) H(7) 2.401 3_667
O(3) H(1) 3.527 1_554
O(3) H(3) 2.623 1_554
O(3) H(8) 2.407 3_666
O(3) H(28) 3.531 3_565
O(3) H(30) 2.869 3_565
N(2) H(6) 3.535 3_667
N(3) H(19) 3.580 3_566
N(4) H(16) 3.404 2_546
C(1) H(7) 3.126 3_667
C(1) H(18) 3.490 3_566
C(1) H(19) 3.028 3_566
C(2) H(4) 3.494 2_557
C(2) H(5) 3.108 2_557
C(2) H(7) 3.285 3_667
C(2) H(19) 3.131 3_566
C(2) H(28) 3.569 1_556
C(4) H(1) 2.943 2_547
C(5) H(1) 3.005 2_547
C(5) H(2) 3.402 2_547
C(5) H(3) 3.501 2_547
C(5) H(22) 3.358 3_667
C(5) H(29) 3.499 2_546
C(6) H(22) 3.595 3_667
C(6) H(24) 3.312 3_667
C(6) H(29) 3.009 2_546
C(7) H(6) 3.534 3_667
C(7) H(7) 3.595 3_667
C(7) H(29) 3.129 2_546
C(8) H(6) 3.280 3_667
C(8) H(29) 3.522 2_546
C(9) H(1) 3.425 3_667
C(10) H(11) 3.276 4_555
C(10) H(27) 3.512 4_555
C(11) H(5) 3.583 3_667
C(11) H(11) 3.218 4_555
C(11) H(21) 3.450 4_555
C(11) H(25) 3.143 4_555
C(11) H(27) 3.435 4_555
C(13) H(17) 3.202 3_566
C(13) H(18) 3.441 3_566
C(13) H(30) 3.263 3_566
C(14) H(16) 3.517 2_546
C(14) H(21) 3.419 4_555
C(16) H(15) 3.330 2_556
C(16) H(21) 3.448 2_556
C(17) H(10) 3.537 3_566
C(17) H(11) 3.535 3_566
C(17) H(15) 3.575 2_556
C(17) H(26) 3.306 2_556
C(18) H(10) 3.368 3_566
C(18) H(19) 3.551 3_566
C(19) H(18) 3.585 3_566
C(19) H(19) 3.433 3_566
C(20) H(16) 3.487 2_546
C(20) H(18) 3.410 3_566
C(21) H(2) 3.223 3_566
C(21) H(16) 3.453 2_546
C(21) H(23) 3.356 2_546
C(22) H(2) 3.357 3_566
C(22) H(14) 3.552 4_455
C(22) H(16) 3.239 2_546
C(22) H(23) 3.109 2_546
C(23) H(9) 3.140 4_455
C(23) H(14) 3.098 4_455
C(23) H(16) 2.985 2_546
C(24) H(9) 3.313 4_455
C(24) H(16) 3.083 2_546
C(25) H(5) 3.201 3_667
C(25) H(6) 3.223 3_667
C(25) H(20) 3.547 2_556
C(26) H(9) 2.923 4_455
C(26) H(17) 3.294 2_546
C(26) H(29) 3.441 2_546
C(27) H(3) 3.001 1_554
C(27) H(4) 3.484 3_566
C(27) H(8) 3.400 3_666
C(27) H(12) 3.129 3_566
C(27) H(30) 3.125 3_565
H(1) F(1) 2.863 4_465
H(1) O(3) 3.527 1_556
H(1) C(4) 2.943 2_557
H(1) C(5) 3.005 2_557
H(1) C(9) 3.425 3_667
H(1) H(4) 2.623 2_557
H(1) H(5) 2.778 2_557
H(1) H(7) 2.696 3_667
H(1) H(8) 3.154 3_667
H(2) F(1) 3.164 4_465
H(2) F(5) 3.108 4_465
H(2) C(5) 3.402 2_557
H(2) C(21) 3.223 3_566
H(2) C(22) 3.357 3_566
H(2) H(5) 2.792 2_557
H(2) H(19) 2.560 3_566
H(2) H(20) 2.852 3_566
H(2) H(22) 3.565 4_465
H(2) H(23) 3.192 4_465
H(3) F(6) 3.389 1_455
H(3) O(3) 2.623 1_556
H(3) C(5) 3.501 2_557
H(3) C(27) 3.001 1_556
H(3) H(5) 3.260 2_557
H(3) H(8) 3.347 3_667
H(3) H(19) 3.404 3_566
H(3) H(28) 2.643 1_556
H(3) H(29) 3.214 1_556
H(4) F(1) 2.808 3_667
H(4) F(3) 3.102 3_667
H(4) F(5) 3.598 3_667
H(4) C(2) 3.494 2_547
H(4) C(27) 3.484 3_566
H(4) H(1) 2.623 2_547
H(4) H(28) 3.314 3_566
H(4) H(30) 2.983 3_566
H(5) F(1) 3.442 3_667
H(5) F(3) 3.471 3_667
H(5) F(5) 2.633 3_667
H(5) C(2) 3.108 2_547
H(5) C(11) 3.583 3_667
H(5) C(25) 3.201 3_667
H(5) H(1) 2.778 2_547
H(5) H(2) 2.792 2_547
H(5) H(3) 3.260 2_547
H(5) H(22) 2.603 3_667
H(5) H(23) 3.364 3_667
H(5) H(24) 3.161 3_667
H(6) O(2) 2.515 3_667
H(6) N(2) 3.535 3_667
H(6) C(7) 3.534 3_667
H(6) C(8) 3.280 3_667
H(6) C(25) 3.223 3_667
H(6) H(22) 3.104 3_667
H(6) H(24) 2.533 3_667
H(6) H(29) 3.147 2_546
H(7) O(2) 2.401 3_667
H(7) C(1) 3.126 3_667
H(7) C(2) 3.285 3_667
H(7) C(7) 3.595 3_667
H(7) H(1) 2.696 3_667
H(7) H(29) 3.506 2_546
H(8) F(3) 3.037 .
H(8) O(3) 2.407 3_666
H(8) C(27) 3.400 3_666
H(8) H(1) 3.154 3_667
H(8) H(3) 3.347 3_667
H(8) H(11) 3.432 4_555
H(8) H(25) 3.281 4_555
H(8) H(27) 3.103 4_555
H(8) H(29) 3.381 3_666
H(9) P(1) 3.442 .
H(9) F(2) 2.841 .
H(9) F(3) 2.608 .
H(9) F(5) 2.944 .
H(9) C(23) 3.140 4_555
H(9) C(24) 3.313 4_555
H(9) C(26) 2.923 4_555
H(9) H(11) 3.299 4_555
H(9) H(21) 2.623 4_555
H(9) H(25) 2.317 4_555
H(9) H(27) 2.922 4_555
H(10) C(17) 3.537 3_566
H(10) C(18) 3.368 3_566
H(10) H(17) 2.996 3_566
H(10) H(18) 2.649 3_566
H(10) H(30) 3.449 3_566
H(11) C(10) 3.276 4_455
H(11) C(11) 3.218 4_455
H(11) C(17) 3.535 3_566
H(11) H(8) 3.432 4_455
H(11) H(9) 3.299 4_455
H(11) H(17) 2.743 3_566
H(11) H(18) 3.451 3_566
H(12) C(27) 3.129 3_566
H(12) H(17) 3.371 3_566
H(12) H(26) 3.379 4_455
H(12) H(29) 3.065 3_566
H(12) H(30) 2.394 3_566
H(13) F(2) 3.261 3_666
H(14) F(2) 3.381 .
H(14) F(2) 3.371 3_666
H(14) F(4) 3.251 3_666
H(14) F(5) 3.402 .
H(14) C(22) 3.552 4_555
H(14) C(23) 3.098 4_555
H(14) H(20) 3.358 4_555
H(14) H(21) 2.528 4_555
H(15) F(4) 2.957 3_666
H(15) C(16) 3.330 2_546
H(15) C(17) 3.575 2_546
H(15) H(16) 2.606 2_546
H(15) H(17) 3.105 2_546
H(16) F(4) 2.526 4_465
H(16) N(4) 3.404 2_556
H(16) C(14) 3.517 2_556
H(16) C(20) 3.487 2_556
H(16) C(21) 3.453 2_556
H(16) C(22) 3.239 2_556
H(16) C(23) 2.985 2_556
H(16) C(24) 3.083 2_556
H(16) H(15) 2.606 2_556
H(16) H(21) 3.316 2_556
H(16) H(26) 3.491 2_556
H(17) C(13) 3.202 3_566
H(17) C(26) 3.294 2_556
H(17) H(10) 2.996 3_566
H(17) H(11) 2.743 3_566
H(17) H(12) 3.371 3_566
H(17) H(15) 3.105 2_556
H(17) H(25) 3.316 2_556
H(17) H(26) 2.644 2_556
H(18) F(6) 2.966 3_666
H(18) O(1) 2.350 3_566
H(18) C(1) 3.490 3_566
H(18) C(13) 3.441 3_566
H(18) C(19) 3.585 3_566
H(18) C(20) 3.410 3_566
H(18) H(10) 2.649 3_566
H(18) H(11) 3.451 3_566
H(19) F(6) 3.470 3_666
H(19) O(1) 2.444 3_566
H(19) N(3) 3.580 3_566
H(19) C(1) 3.028 3_566
H(19) C(2) 3.131 3_566
H(19) C(18) 3.551 3_566
H(19) C(19) 3.433 3_566
H(19) H(2) 2.560 3_566
H(19) H(3) 3.404 3_566
H(19) H(23) 3.431 2_546
H(20) P(1) 3.590 2_546
H(20) F(4) 2.705 2_546
H(20) F(5) 2.625 2_546
H(20) C(25) 3.547 2_546
H(20) H(2) 2.852 3_566
H(20) H(14) 3.358 4_455
H(20) H(22) 3.237 2_546
H(20) H(23) 3.058 2_546
H(21) F(2) 2.483 4_455
H(21) C(11) 3.450 4_455
H(21) C(14) 3.419 4_455
H(21) C(16) 3.448 2_546
H(21) H(9) 2.623 4_455
H(21) H(14) 2.528 4_455
H(21) H(16) 3.316 2_546
H(22) F(5) 3.027 .
H(22) C(5) 3.358 3_667
H(22) C(6) 3.595 3_667
H(22) H(2) 3.565 4_565
H(22) H(5) 2.603 3_667
H(22) H(6) 3.104 3_667
H(22) H(20) 3.237 2_556
H(23) F(1) 3.161 4_465
H(23) F(4) 2.875 4_465
H(23) F(6) 3.211 4_465
H(23) C(21) 3.356 2_556
H(23) C(22) 3.109 2_556
H(23) H(2) 3.192 4_565
H(23) H(5) 3.364 3_667
H(23) H(19) 3.431 2_556
H(23) H(20) 3.058 2_556
H(24) F(1) 2.916 4_465
H(24) F(4) 3.398 4_465
H(24) C(6) 3.312 3_667
H(24) H(5) 3.161 3_667
H(24) H(6) 2.533 3_667
H(25) P(1) 3.564 4_455
H(25) F(2) 2.697 4_455
H(25) F(3) 2.743 4_455
H(25) C(11) 3.143 4_455
H(25) H(8) 3.281 4_455
H(25) H(9) 2.317 4_455
H(25) H(17) 3.316 2_546
H(25) H(29) 3.489 2_546
H(26) C(17) 3.306 2_546
H(26) H(12) 3.379 4_555
H(26) H(16) 3.491 2_546
H(26) H(17) 2.644 2_546
H(26) H(29) 3.276 2_546
H(27) C(10) 3.512 4_455
H(27) C(11) 3.435 4_455
H(27) H(8) 3.103 4_455
H(27) H(9) 2.922 4_455
H(27) H(29) 3.013 2_546
H(28) P(1) 3.509 1_454
H(28) F(1) 2.652 1_454
H(28) F(3) 3.143 1_454
H(28) F(6) 2.929 1_454
H(28) O(3) 3.531 3_565
H(28) C(2) 3.569 1_554
H(28) H(3) 2.643 1_554
H(28) H(4) 3.314 3_566
H(28) H(30) 3.128 3_565
H(29) C(5) 3.499 2_556
H(29) C(6) 3.009 2_556
H(29) C(7) 3.129 2_556
H(29) C(8) 3.522 2_556
H(29) C(26) 3.441 2_556
H(29) H(3) 3.214 1_554
H(29) H(6) 3.147 2_556
H(29) H(7) 3.506 2_556
H(29) H(8) 3.381 3_666
H(29) H(12) 3.065 3_566
H(29) H(25) 3.489 2_556
H(29) H(26) 3.276 2_556
H(29) H(27) 3.013 2_556
H(30) F(3) 3.459 3_666
H(30) O(3) 2.869 3_565
H(30) C(13) 3.263 3_566
H(30) C(27) 3.125 3_565
H(30) H(4) 2.983 3_566
H(30) H(10) 3.449 3_566
H(30) H(12) 2.394 3_566
H(30) H(28) 3.128 3_565
H(30) H(30) 2.834 3_565

loop_
_geom_torsion_atom_site_label_1
_geom_torsion_atom_site_label_2
_geom_torsion_atom_site_label_3
_geom_torsion_atom_site_label_4
_geom_torsion
_geom_torsion_publ_flag
O(1) Ru(1) O(2) C(1) 0.27(19) ?
O(2) Ru(1) O(1) C(1) -0.26(18) ?
O(1) Ru(1) N(1) C(3) 24.3(2) ?
O(1) Ru(1) N(1) C(7) -140.2(2) ?
N(1) Ru(1) O(1) C(1) 77.0(2) ?
O(1) Ru(1) N(2) C(8) 50.4(4) ?
O(1) Ru(1) N(2) C(12) -122.6(3) ?
N(2) Ru(1) O(1) C(1) 8.8(4) ?
O(1) Ru(1) N(3) C(15) 88.7(3) ?
O(1) Ru(1) N(3) C(19) -78.4(2) ?
N(3) Ru(1) O(1) C(1) -99.5(2) ?
O(1) Ru(1) N(4) C(20) 56.3(2) ?
O(1) Ru(1) N(4) C(24) -113.5(3) ?
N(4) Ru(1) O(1) C(1) -177.5(2) ?
O(2) Ru(1) N(1) C(3) 84.1(2) ?
O(2) Ru(1) N(1) C(7) -80.4(2) ?
N(1) Ru(1) O(2) C(1) -99.2(2) ?
O(2) Ru(1) N(2) C(8) 58.4(2) ?
O(2) Ru(1) N(2) C(12) -114.5(2) ?
N(2) Ru(1) O(2) C(1) -176.9(2) ?
O(2) Ru(1) N(3) C(15) 28.8(3) ?
O(2) Ru(1) N(3) C(19) -138.3(2) ?
N(3) Ru(1) O(2) C(1) 78.2(2) ?
O(2) Ru(1) N(4) C(20) 49.0(4) ?
O(2) Ru(1) N(4) C(24) -120.8(3) ?
N(4) Ru(1) O(2) C(1) 8.5(4) ?
N(1) Ru(1) N(2) C(8) -19.83(19) ?
N(1) Ru(1) N(2) C(12) 167.2(2) ?
N(2) Ru(1) N(1) C(3) -172.4(2) ?
N(2) Ru(1) N(1) C(7) 23.1(2) ?
N(1) Ru(1) N(4) C(20) 152.7(2) ?
N(1) Ru(1) N(4) C(24) -17.1(3) ?
N(4) Ru(1) N(1) C(3) -76.7(2) ?
N(4) Ru(1) N(1) C(7) 118.8(2) ?
N(2) Ru(1) N(3) C(15) -74.0(3) ?
N(2) Ru(1) N(3) C(19) 118.9(2) ?
N(3) Ru(1) N(2) C(8) 155.21(19) ?
N(3) Ru(1) N(2) C(12) -17.7(2) ?
N(2) Ru(1) N(4) C(20) -125.6(2) ?
N(2) Ru(1) N(4) C(24) 64.6(3) ?
N(4) Ru(1) N(2) C(8) -123.4(2) ?
N(4) Ru(1) N(2) C(12) 63.6(2) ?
N(3) Ru(1) N(4) C(20) -23.0(2) ?
N(3) Ru(1) N(4) C(24) 167.2(3) ?
N(4) Ru(1) N(3) C(15) -169.8(3) ?
N(4) Ru(1) N(3) C(19) 23.1(2) ?
Ru(1) O(1) C(1) O(2) 0.4(3) ?
Ru(1) O(1) C(1) C(2) 179.6(3) ?
Ru(1) O(2) C(1) O(1) -0.4(3) ?
Ru(1) O(2) C(1) C(2) -179.6(3) ?
Ru(1) N(1) C(3) C(4) -156.3(2) ?
Ru(1) N(1) C(3) C(13) 24.1(4) ?
Ru(1) N(1) C(7) C(6) 159.6(2) ?
Ru(1) N(1) C(7) C(8) -22.4(3) ?
C(3) N(1) C(7) C(6) -6.5(4) ?
C(3) N(1) C(7) C(8) 171.5(2) ?
C(7) N(1) C(3) C(4) 7.1(4) ?
C(7) N(1) C(3) C(13) -172.5(2) ?
Ru(1) N(2) C(8) C(7) 13.7(3) ?
Ru(1) N(2) C(8) C(9) -168.6(2) ?
Ru(1) N(2) C(12) C(11) 166.8(2) ?
Ru(1) N(2) C(12) C(14) -13.3(4) ?
C(8) N(2) C(12) C(11) -5.8(4) ?
C(8) N(2) C(12) C(14) 174.2(2) ?
C(12) N(2) C(8) C(7) -172.5(2) ?
C(12) N(2) C(8) C(9) 5.2(4) ?
Ru(1) N(3) C(15) C(16) -161.4(3) ?
Ru(1) N(3) C(15) C(25) 20.5(5) ?
Ru(1) N(3) C(19) C(18) 165.6(3) ?
Ru(1) N(3) C(19) C(20) -19.3(4) ?
C(15) N(3) C(19) C(18) -3.0(5) ?
C(15) N(3) C(19) C(20) 172.2(3) ?
C(19) N(3) C(15) C(16) 4.9(5) ?
C(19) N(3) C(15) C(25) -173.2(3) ?
Ru(1) N(4) C(20) C(19) 19.4(4) ?
Ru(1) N(4) C(20) C(21) -162.7(3) ?
Ru(1) N(4) C(24) C(23) 162.7(3) ?
Ru(1) N(4) C(24) C(26) -19.5(5) ?
C(20) N(4) C(24) C(23) -6.5(5) ?
C(20) N(4) C(24) C(26) 171.3(3) ?
C(24) N(4) C(20) C(19) -169.7(3) ?
C(24) N(4) C(20) C(21) 8.3(5) ?
N(1) C(3) C(4) C(5) -2.3(5) ?
C(13) C(3) C(4) C(5) 177.3(3) ?
C(3) C(4) C(5) C(6) -3.2(5) ?
C(4) C(5) C(6) C(7) 3.8(5) ?
C(5) C(6) C(7) N(1) 1.0(4) ?
C(5) C(6) C(7) C(8) -176.8(3) ?
N(1) C(7) C(8) N(2) 6.1(3) ?
N(1) C(7) C(8) C(9) -171.6(2) ?
C(6) C(7) C(8) N(2) -175.9(2) ?
C(6) C(7) C(8) C(9) 6.3(4) ?
N(2) C(8) C(9) C(10) -0.8(4) ?
C(7) C(8) C(9) C(10) 176.8(3) ?
C(8) C(9) C(10) C(11) -3.0(5) ?
C(9) C(10) C(11) C(12) 2.4(5) ?
C(10) C(11) C(12) N(2) 2.0(5) ?
C(10) C(11) C(12) C(14) -177.9(3) ?
N(3) C(15) C(16) C(17) -3.2(6) ?
C(25) C(15) C(16) C(17) 174.8(3) ?
C(15) C(16) C(17) C(18) -0.6(6) ?
C(16) C(17) C(18) C(19) 2.4(6) ?
C(17) C(18) C(19) N(3) -0.7(6) ?
C(17) C(18) C(19) C(20) -175.4(3) ?
N(3) C(19) C(20) N(4) 0.1(3) ?
N(3) C(19) C(20) C(21) -177.8(3) ?
C(18) C(19) C(20) N(4) 175.2(3) ?
C(18) C(19) C(20) C(21) -2.7(6) ?
N(4) C(20) C(21) C(22) -3.4(6) ?
C(19) C(20) C(21) C(22) 174.4(3) ?
C(20) C(21) C(22) C(23) -3.3(6) ?
C(21) C(22) C(23) C(24) 5.0(6) ?
C(22) C(23) C(24) N(4) -0.1(4) ?
C(22) C(23) C(24) C(26) -177.9(4) ?
O(1) C(1) C(2) H(1) -179.9 no
O(1) C(1) C(2) H(2) -59.8 no
O(1) C(1) C(2) H(3) 60.1 no
O(2) C(1) C(2) H(1) -0.8 no
O(2) C(1) C(2) H(2) 119.3 no
O(2) C(1) C(2) H(3) -120.8 no
N(1) C(3) C(4) H(4) 177.7 no
N(1) C(3) C(13) H(10) -58.8 no
N(1) C(3) C(13) H(11) 61.1 no
N(1) C(3) C(13) H(12) -178.8 no
C(4) C(3) C(13) H(10) 121.6 no
C(4) C(3) C(13) H(11) -118.4 no
C(4) C(3) C(13) H(12) 1.6 no
C(13) C(3) C(4) H(4) -2.7 no
C(3) C(4) C(5) H(5) 176.9 no
H(4) C(4) C(5) C(6) 176.9 no
H(4) C(4) C(5) H(5) -3.1 no
C(4) C(5) C(6) H(6) -176.0 no
H(5) C(5) C(6) C(7) -176.2 no
H(5) C(5) C(6) H(6) 3.9 no
H(6) C(6) C(7) N(1) -179.2 no
H(6) C(6) C(7) C(8) 3.1 no
N(2) C(8) C(9) H(7) 179.5 no
C(7) C(8) C(9) H(7) -2.9 no
C(8) C(9) C(10) H(8) 176.9 no
H(7) C(9) C(10) C(11) 176.7 no
H(7) C(9) C(10) H(8) -3.4 no
C(9) C(10) C(11) H(9) -177.5 no
H(8) C(10) C(11) C(12) -177.4 no
H(8) C(10) C(11) H(9) 2.7 no
H(9) C(11) C(12) N(2) -178.1 no
H(9) C(11) C(12) C(14) 2.0 no
N(2) C(12) C(14) H(13) 60.3 no
N(2) C(12) C(14) H(14) -179.7 no
N(2) C(12) C(14) H(15) -59.7 no
C(11) C(12) C(14) H(13) -119.8 no
C(11) C(12) C(14) H(14) 0.2 no
C(11) C(12) C(14) H(15) 120.2 no
N(3) C(15) C(16) H(16) 177.0 no
N(3) C(15) C(25) H(22) 60.3 no
N(3) C(15) C(25) H(23) -179.7 no
N(3) C(15) C(25) H(24) -59.8 no
C(16) C(15) C(25) H(22) -117.7 no
C(16) C(15) C(25) H(23) 2.2 no
C(16) C(15) C(25) H(24) 122.2 no
C(25) C(15) C(16) H(16) -4.9 no
C(15) C(16) C(17) H(17) 179.3 no
H(16) C(16) C(17) C(18) 179.3 no
H(16) C(16) C(17) H(17) -0.8 no
C(16) C(17) C(18) H(18) -177.7 no
H(17) C(17) C(18) C(19) -177.4 no
H(17) C(17) C(18) H(18) 2.5 no
H(18) C(18) C(19) N(3) 179.4 no
H(18) C(18) C(19) C(20) 4.7 no
N(4) C(20) C(21) H(19) 176.7 no
C(19) C(20) C(21) H(19) -5.5 no
C(20) C(21) C(22) H(20) 176.8 no
H(19) C(21) C(22) C(23) 176.7 no
H(19) C(21) C(22) H(20) -3.2 no
C(21) C(22) C(23) H(21) -175.1 no
H(20) C(22) C(23) C(24) -175.0 no
H(20) C(22) C(23) H(21) 4.8 no
H(21) C(23) C(24) N(4) -180.0 no
H(21) C(23) C(24) C(26) 2.3 no
N(4) C(24) C(26) H(25) -180.0 no
N(4) C(24) C(26) H(26) -59.9 no
N(4) C(24) C(26) H(27) 60.1 no
C(23) C(24) C(26) H(25) -2.1 no
C(23) C(24) C(26) H(26) 117.9 no
C(23) C(24) C(26) H(27) -122.1 no
